data_7123495
loop_
_publ_author_name
'Hidalgo, Nereida'
'Maya, Celia'
'Campos, Jes\'us'

_publ_section_title
;
 Cooperative Activation of X-H (X = H, C, O, N) Bonds by a Pt(0)/Ag(I)
 Metal-Only Lewis Pair
;
_journal_name_full 'Chemical Communications'
_journal_paper_doi 10.1039/C9CC03008E
_journal_year 2019
_chemical_formula_sum 'C26 H57 F6 N O5 P2 Pt S2'
_chemical_formula_weight 898.87
_space_group_crystal_system monoclinic
_space_group_IT_number 14
_space_group_name_Hall '-P 2yn'
_space_group_name_H-M_alt 'P 1 21/n 1'
_symmetry_space_group_name_Hall '-P 2yn'
_symmetry_space_group_name_H-M 'P 1 21/n 1'
_atom_sites_solution_hydrogens mixed
_audit_creation_method SHELXL-2018/3
_audit_update_record
;
2019-04-10 deposited with the CCDC.    2019-05-17 downloaded from the CCDC.
;
_cell_angle_alpha 90
_cell_angle_beta 107.260(2)
_cell_angle_gamma 90
_cell_formula_units_Z 4
_cell_length_a 17.3950(7)
_cell_length_b 11.6828(4)
_cell_length_c 18.9417(8)
_cell_measurement_reflns_used 9906
_cell_measurement_temperature 173(2)
_cell_measurement_theta_max 21.95
_cell_measurement_theta_min 2.20
_cell_volume 3676.0(3)
_computing_cell_refinement 'Bruker SAINT'
_computing_data_collection 'Bruker APEX2'
_computing_data_reduction 'Bruker SAINT'
_computing_molecular_graphics 'Bruker SHELXTL'
_computing_publication_material 'Bruker SHELXTL'
_computing_structure_refinement 'SHELXL-2018/3 (Sheldrick, 2018)'
_computing_structure_solution 'SHELXS-97 (Sheldrick, 2008)'
_diffrn_ambient_temperature 173(2)
_diffrn_measured_fraction_theta_full 0.999
_diffrn_measured_fraction_theta_max 0.996
_diffrn_measurement_device_type 'Bruker APEX-II CCD'
_diffrn_measurement_method '\f and \w scans'
_diffrn_radiation_type AgK\a
_diffrn_radiation_wavelength 0.56086
_diffrn_reflns_av_R_equivalents 0.0481
_diffrn_reflns_av_unetI/netI 0.0505
_diffrn_reflns_Laue_measured_fraction_full 0.999
_diffrn_reflns_Laue_measured_fraction_max 0.996
_diffrn_reflns_limit_h_max 23
_diffrn_reflns_limit_h_min -23
_diffrn_reflns_limit_k_max 13
_diffrn_reflns_limit_k_min -15
_diffrn_reflns_limit_l_max 20
_diffrn_reflns_limit_l_min -25
_diffrn_reflns_number 31111
_diffrn_reflns_point_group_measured_fraction_full 0.999
_diffrn_reflns_point_group_measured_fraction_max 0.996
_diffrn_reflns_theta_full 19.665
_diffrn_reflns_theta_max 22.013
_diffrn_reflns_theta_min 1.637
_exptl_absorpt_coefficient_mu 2.214
_exptl_absorpt_correction_T_max 0.7447
_exptl_absorpt_correction_T_min 0.5948
_exptl_absorpt_correction_type multi-scan
_exptl_absorpt_process_details
; 
 SADABS, Bruker (2006). APEX 2. Version 2.1. Bruker Analytical 
 X-ray Solutions, Madison, Wisconsin, USA. 
;
_exptl_crystal_colour colourless
_exptl_crystal_density_diffrn 1.624
_exptl_crystal_description prism
_exptl_crystal_F_000 1816
_exptl_crystal_size_max 0.160
_exptl_crystal_size_mid 0.140
_exptl_crystal_size_min 0.060
_refine_diff_density_max 2.019
_refine_diff_density_min -1.274
_refine_diff_density_rms 0.149
_refine_ls_extinction_method none
_refine_ls_goodness_of_fit_ref 0.810
_refine_ls_hydrogen_treatment mixed
_refine_ls_matrix_type full
_refine_ls_number_parameters 419
_refine_ls_number_reflns 9156
_refine_ls_number_restraints 0
_refine_ls_restrained_S_all 0.810
_refine_ls_R_factor_all 0.0494
_refine_ls_R_factor_gt 0.0343
_refine_ls_shift/su_max 0.016
_refine_ls_shift/su_mean 0.000
_refine_ls_structure_factor_coef Fsqd
_refine_ls_weighting_details 'w=1/[\s^2^(Fo^2^)+(0.1000P)^2^+0.9779P] where P=(Fo^2^+2Fc^2^)/3'
_refine_ls_weighting_scheme calc
_refine_ls_wR_factor_gt 0.0997
_refine_ls_wR_factor_ref 0.1127
_reflns_Friedel_coverage 0.000
_reflns_number_gt 7474
_reflns_number_total 9156
_reflns_threshold_expression 'I > 2\s(I)'
_cod_data_source_file c9cc03008e2.cif
_cod_data_source_block 8
_cod_database_code 7123495
_shelx_shelxl_version_number 2018/3
_shelx_space_group_comment
; 
The symmetry employed for this shelxl refinement is uniquely defined 
by the following loop, which should always be used as a source of 
symmetry information in preference to the above space-group names. 
They are only intended as comments. 
;
_shelx_estimated_absorpt_t_min 0.718
_shelx_estimated_absorpt_t_max 0.879

loop_
_space_group_symop_operation_xyz
'x, y, z'
'-x+1/2, y+1/2, -z+1/2'
'-x, -y, -z'
'x-1/2, -y-1/2, z-1/2'

loop_
_atom_site_label
_atom_site_type_symbol
_atom_site_fract_x
_atom_site_fract_y
_atom_site_fract_z
_atom_site_U_iso_or_equiv
_atom_site_adp_type
_atom_site_occupancy
_atom_site_site_symmetry_order
_atom_site_calc_flag
_atom_site_refinement_flags_posn
_atom_site_refinement_flags_adp
Pt1 Pt 0.97821(2) 0.86352(2) 0.20886(2) 0.00996(7) Uani 1.000(2) 1 d . .
S2 S 0.80376(7) 0.88718(10) 0.53688(7) 0.0163(2) Uani 1 1 d . .
S1 S 0.94203(7) 0.83235(10) 0.49781(7) 0.0158(2) Uani 1 1 d . .
P2 P 0.87723(7) 1.00051(9) 0.16758(7) 0.0140(3) Uani 1 1 d . .
P1 P 1.07037(6) 0.71479(9) 0.21860(6) 0.0108(2) Uani 1 1 d . .
C14 C 0.8013(4) 0.8850(6) 0.2592(5) 0.050(2) Uani 1 1 d . .
H14A H 0.774742 0.888745 0.296908 0.075 Uiso 1 1 calc R U
H14B H 0.853654 0.851633 0.279213 0.075 Uiso 1 1 calc R U
H14C H 0.770021 0.838876 0.218898 0.075 Uiso 1 1 calc R U
C13 C 0.8098(3) 1.0060(5) 0.2312(3) 0.0307(12) Uani 1 1 d . .
C16 C 0.7263(3) 1.0606(6) 0.1987(4) 0.0407(15) Uani 1 1 d . .
H16A H 0.695385 1.015785 0.157636 0.061 Uiso 1 1 calc R U
H16B H 0.732411 1.136918 0.182334 0.061 Uiso 1 1 calc R U
H16C H 0.699091 1.063301 0.235978 0.061 Uiso 1 1 calc R U
N1 N 0.8480(2) 0.8273(3) 0.4852(2) 0.0166(8) Uani 1 1 d . .
C26 C 0.7774(3) 1.0286(4) 0.4931(3) 0.0229(10) Uani 1 1 d . .
F4 F 0.84257(17) 1.0883(3) 0.49538(18) 0.0279(7) Uani 1 1 d . .
F6 F 0.73356(19) 1.0863(3) 0.52837(18) 0.0313(7) Uani 1 1 d . .
F5 F 0.73324(18) 1.0172(3) 0.42260(17) 0.0304(7) Uani 1 1 d . .
O4 O 0.7275(2) 0.8332(3) 0.5263(2) 0.0295(9) Uani 1 1 d . .
O3 O 0.9867(2) 0.9107(3) 0.5528(2) 0.0240(8) Uani 1 1 d . .
C25 C 0.9753(3) 0.6907(4) 0.5361(3) 0.0286(12) Uani 1 1 d . .
F2 F 1.0547(2) 0.6817(3) 0.5492(2) 0.0486(10) Uani 1 1 d . .
F3 F 0.9598(3) 0.6764(3) 0.5998(2) 0.0506(10) Uani 1 1 d . .
C9 C 1.0405(3) 0.6201(4) 0.1319(3) 0.0166(9) Uani 1 1 d . .
C11 C 1.1054(3) 0.5338(4) 0.1258(3) 0.0238(11) Uani 1 1 d . .
H11A H 1.125318 0.492801 0.171509 0.036 Uiso 1 1 calc R U
H11B H 1.148966 0.574159 0.115490 0.036 Uiso 1 1 calc R U
H11C H 1.082358 0.480742 0.086489 0.036 Uiso 1 1 calc R U
C10 C 0.9651(3) 0.5531(6) 0.1308(4) 0.0481(19) Uani 1 1 d . .
H10A H 0.947506 0.509375 0.085966 0.072 Uiso 1 1 calc R U
H10B H 0.923380 0.605321 0.133246 0.072 Uiso 1 1 calc R U
H10C H 0.976903 0.502295 0.172500 0.072 Uiso 1 1 calc R U
C12 C 1.0194(5) 0.6909(6) 0.0605(3) 0.060(3) Uani 1 1 d . .
H12A H 1.034486 0.769304 0.072251 0.090 Uiso 1 1 calc R U
H12B H 0.962530 0.686543 0.036458 0.090 Uiso 1 1 calc R U
H12C H 1.047976 0.661325 0.028237 0.090 Uiso 1 1 calc R U
C8 C 1.1863(3) 0.8820(5) 0.2806(4) 0.0426(18) Uani 1 1 d . .
H8A H 1.191522 0.855539 0.329826 0.064 Uiso 1 1 calc R U
H8B H 1.140931 0.932484 0.264767 0.064 Uiso 1 1 calc R U
H8C H 1.234342 0.922242 0.280282 0.064 Uiso 1 1 calc R U
C5 C 1.1739(3) 0.7787(4) 0.2277(3) 0.0260(12) Uani 1 1 d . .
C7 C 1.1728(5) 0.8309(6) 0.1515(4) 0.0482(19) Uani 1 1 d . .
H7A H 1.222237 0.871303 0.156622 0.072 Uiso 1 1 calc R U
H7B H 1.128334 0.882918 0.135102 0.072 Uiso 1 1 calc R U
H7C H 1.167205 0.770597 0.115888 0.072 Uiso 1 1 calc R U
C1 C 1.0750(3) 0.6198(4) 0.3015(3) 0.0209(10) Uani 1 1 d . .
C3 C 0.9898(4) 0.6075(5) 0.3085(4) 0.0328(13) Uani 1 1 d . .
H3A H 0.957782 0.561752 0.268390 0.049 Uiso 1 1 calc R U
H3B H 0.965899 0.681883 0.306784 0.049 Uiso 1 1 calc R U
H3C H 0.992496 0.571195 0.354589 0.049 Uiso 1 1 calc R U
C2 C 1.1166(4) 0.5052(4) 0.3033(3) 0.0371(15) Uani 1 1 d . .
H2A H 1.121531 0.467984 0.349632 0.056 Uiso 1 1 calc R U
H2B H 1.169200 0.517032 0.297915 0.056 Uiso 1 1 calc R U
H2C H 1.085449 0.458078 0.263570 0.056 Uiso 1 1 calc R U
C21 C 0.8123(4) 0.9634(5) 0.0701(3) 0.0375(16) Uani 1 1 d . .
C24 C 0.7542(4) 1.0580(5) 0.0315(3) 0.0371(15) Uani 1 1 d . .
H24A H 0.784297 1.122480 0.022676 0.056 Uiso 1 1 calc R U
H24B H 0.722009 1.081030 0.062379 0.056 Uiso 1 1 calc R U
H24C H 0.719804 1.029943 -0.014727 0.056 Uiso 1 1 calc R U
C22 C 0.7621(5) 0.8555(5) 0.0771(5) 0.064(3) Uani 1 1 d . .
H22A H 0.735073 0.826374 0.028655 0.096 Uiso 1 1 calc R U
H22B H 0.722998 0.876026 0.101521 0.096 Uiso 1 1 calc R U
H22C H 0.797336 0.797814 0.105268 0.096 Uiso 1 1 calc R U
C23 C 0.8612(6) 0.9316(8) 0.0186(4) 0.080(3) Uani 1 1 d . .
H23A H 0.825800 0.921674 -0.030619 0.120 Uiso 1 1 calc R U
H23B H 0.889702 0.861558 0.035107 0.120 Uiso 1 1 calc R U
H23C H 0.899011 0.991555 0.018820 0.120 Uiso 1 1 calc R U
C17 C 0.9227(3) 1.1487(4) 0.1644(3) 0.0275(13) Uani 1 1 d . .
C4 C 1.1249(4) 0.6844(5) 0.3735(3) 0.0399(16) Uani 1 1 d . .
H4A H 1.120493 0.643982 0.416243 0.060 Uiso 1 1 calc R U
H4B H 1.104273 0.760601 0.373434 0.060 Uiso 1 1 calc R U
H4C H 1.180448 0.687962 0.374707 0.060 Uiso 1 1 calc R U
C6 C 1.2449(3) 0.6974(5) 0.2514(5) 0.053(2) Uani 1 1 d . .
H6A H 1.293334 0.737574 0.252427 0.079 Uiso 1 1 calc R U
H6B H 1.236885 0.635134 0.216873 0.079 Uiso 1 1 calc R U
H6C H 1.249283 0.668057 0.299744 0.079 Uiso 1 1 calc R U
C18 C 0.9961(4) 1.1624(5) 0.2337(4) 0.0366(15) Uani 1 1 d . .
H18A H 1.021865 1.234469 0.231536 0.055 Uiso 1 1 calc R U
H18B H 1.033549 1.101321 0.235466 0.055 Uiso 1 1 calc R U
H18C H 0.978599 1.160024 0.277207 0.055 Uiso 1 1 calc R U
C19 C 0.8641(3) 1.2479(4) 0.1572(3) 0.0352(15) Uani 1 1 d . .
H19A H 0.846258 1.251410 0.200513 0.053 Uiso 1 1 calc R U
H19B H 0.818583 1.236644 0.114373 0.053 Uiso 1 1 calc R U
H19C H 0.890529 1.318282 0.152233 0.053 Uiso 1 1 calc R U
C15 C 0.8533(4) 1.0739(6) 0.3024(3) 0.0445(17) Uani 1 1 d . .
H15A H 0.824781 1.063984 0.338319 0.067 Uiso 1 1 calc R U
H15B H 0.854533 1.153664 0.290664 0.067 Uiso 1 1 calc R U
H15C H 0.907301 1.045956 0.322219 0.067 Uiso 1 1 calc R U
C20 C 0.9574(5) 1.1535(7) 0.0984(4) 0.054(2) Uani 1 1 d . .
H20A H 0.914063 1.155903 0.053105 0.081 Uiso 1 1 calc R U
H20B H 0.989686 1.086683 0.098785 0.081 Uiso 1 1 calc R U
H20C H 0.990051 1.220758 0.102248 0.081 Uiso 1 1 calc R U
O5 O 0.8511(2) 0.9134(3) 0.61142(18) 0.0211(7) Uani 1 1 d . .
O2 O 0.9563(2) 0.8283(3) 0.4272(2) 0.0249(8) Uani 1 1 d . .
F1 F 0.9411(2) 0.6069(3) 0.4911(2) 0.0386(9) Uani 1 1 d . .
O1 O 1.0248(2) 0.9218(3) 0.3260(2) 0.0175(7) Uani 1 1 d . .
H1 H 1.008(3) 0.906(4) 0.359(3) 0.005(12) Uiso 1 1 d . .
H2 H 1.059(4) 0.949(7) 0.350(4) 0.05(2) Uiso 1 1 d . .
H3P H 0.944(4) 0.817(6) 0.139(4) 0.06(2) Uiso 1 1 d . .

loop_
_atom_site_aniso_label
_atom_site_aniso_U_11
_atom_site_aniso_U_22
_atom_site_aniso_U_33
_atom_site_aniso_U_23
_atom_site_aniso_U_13
_atom_site_aniso_U_12
Pt1 0.01075(9) 0.00817(10) 0.00946(10) -0.00024(5) 0.00070(6) 0.00062(5)
S2 0.0188(5) 0.0174(5) 0.0146(6) -0.0060(4) 0.0079(4) -0.0073(4)
S1 0.0194(5) 0.0126(5) 0.0169(6) -0.0011(4) 0.0079(4) -0.0039(4)
P2 0.0143(5) 0.0095(5) 0.0148(6) 0.0009(4) -0.0010(4) 0.0016(4)
P1 0.0099(5) 0.0105(5) 0.0107(5) -0.0024(4) 0.0014(4) 0.0002(4)
C14 0.030(3) 0.053(4) 0.075(6) 0.029(4) 0.028(3) 0.006(3)
C13 0.023(2) 0.035(3) 0.038(3) 0.011(2) 0.014(2) 0.011(2)
C16 0.021(3) 0.050(4) 0.051(4) 0.014(3) 0.011(3) 0.017(3)
N1 0.0164(18) 0.0201(18) 0.0132(19) -0.0100(16) 0.0042(15) -0.0044(15)
C26 0.021(2) 0.030(3) 0.018(2) -0.003(2) 0.006(2) 0.000(2)
F4 0.0246(15) 0.0234(15) 0.0335(18) 0.0070(13) 0.0050(13) -0.0042(12)
F6 0.0333(16) 0.0312(17) 0.0324(18) -0.0029(14) 0.0144(14) 0.0121(14)
F5 0.0271(16) 0.0434(19) 0.0170(15) -0.0022(13) 0.0008(13) 0.0056(14)
O4 0.0278(19) 0.0315(19) 0.036(2) -0.0172(18) 0.0196(17) -0.0179(16)
O3 0.0255(17) 0.0218(17) 0.0248(19) -0.0085(15) 0.0076(15) -0.0076(15)
C25 0.029(3) 0.024(3) 0.033(3) 0.005(2) 0.010(2) 0.003(2)
F2 0.0304(18) 0.043(2) 0.066(3) 0.008(2) 0.0040(18) 0.0109(16)
F3 0.086(3) 0.0364(19) 0.036(2) 0.0179(17) 0.029(2) 0.011(2)
C9 0.019(2) 0.018(2) 0.011(2) -0.0072(17) 0.0011(17) 0.0043(17)
C11 0.029(3) 0.021(2) 0.024(3) -0.012(2) 0.013(2) 0.001(2)
C10 0.023(3) 0.053(4) 0.065(5) -0.041(4) 0.008(3) -0.012(3)
C12 0.117(7) 0.047(4) 0.008(3) -0.005(3) 0.005(3) 0.038(4)
C8 0.021(3) 0.039(3) 0.070(5) -0.034(3) 0.016(3) -0.014(2)
C5 0.018(2) 0.022(2) 0.042(3) -0.020(2) 0.015(2) -0.0092(19)
C7 0.064(4) 0.041(3) 0.062(5) -0.022(3) 0.052(4) -0.031(3)
C1 0.030(3) 0.022(2) 0.012(2) 0.0079(18) 0.009(2) 0.0108(19)
C3 0.041(3) 0.029(3) 0.038(3) 0.010(3) 0.026(3) 0.008(2)
C2 0.060(4) 0.020(3) 0.035(3) 0.012(2) 0.022(3) 0.021(3)
C21 0.042(3) 0.028(3) 0.021(3) -0.013(2) -0.023(2) 0.016(2)
C24 0.035(3) 0.027(3) 0.031(3) 0.000(2) -0.017(3) 0.012(2)
C22 0.056(5) 0.020(3) 0.078(6) -0.009(3) -0.039(4) 0.003(3)
C23 0.095(7) 0.111(7) 0.017(3) -0.012(4) -0.012(4) 0.069(6)
C17 0.027(3) 0.018(2) 0.032(3) 0.016(2) -0.001(2) 0.001(2)
C4 0.061(4) 0.039(3) 0.014(3) 0.005(2) 0.002(3) 0.027(3)
C6 0.018(3) 0.037(3) 0.108(7) -0.021(4) 0.026(3) -0.001(2)
C18 0.036(3) 0.017(2) 0.048(4) 0.007(3) -0.001(3) -0.008(2)
C19 0.038(3) 0.014(2) 0.040(3) 0.011(2) -0.009(3) 0.003(2)
C15 0.045(3) 0.068(5) 0.028(3) 0.004(3) 0.022(3) 0.028(3)
C20 0.048(4) 0.064(5) 0.050(5) 0.036(4) 0.015(4) -0.010(3)
O5 0.0262(17) 0.0238(17) 0.0127(16) -0.0045(14) 0.0050(14) -0.0048(14)
O2 0.0319(19) 0.0237(17) 0.025(2) 0.0000(15) 0.0173(16) -0.0027(15)
F1 0.044(2) 0.0125(13) 0.061(3) -0.0057(15) 0.0186(18) -0.0016(13)
O1 0.0228(17) 0.0171(17) 0.0131(17) -0.0043(14) 0.0062(15) -0.0049(14)

loop_
_atom_type_symbol
_atom_type_description
_atom_type_scat_dispersion_real
_atom_type_scat_dispersion_imag
_atom_type_scat_source
C C 0.0015 0.0009 'International Tables Vol C Tables 4.2.6.8 and 6.1.1.4'
H H 0.0000 0.0000 'International Tables Vol C Tables 4.2.6.8 and 6.1.1.4'
F F 0.0096 0.0061 'International Tables Vol C Tables 4.2.6.8 and 6.1.1.4'
P P 0.0667 0.0580 'International Tables Vol C Tables 4.2.6.8 and 6.1.1.4'
S S 0.0826 0.0763 'International Tables Vol C Tables 4.2.6.8 and 6.1.1.4'
Pt Pt -0.6812 5.7081 'International Tables Vol C Tables 4.2.6.8 and 6.1.1.4'
N N 0.0030 0.0019 'International Tables Vol C Tables 4.2.6.8 and 6.1.1.4'
O O 0.0056 0.0036 'International Tables Vol C Tables 4.2.6.8 and 6.1.1.4'

loop_
_geom_angle_atom_site_label_1
_geom_angle_atom_site_label_2
_geom_angle_atom_site_label_3
_geom_angle
O1 Pt1 P2 98.01(9)
O1 Pt1 P1 96.32(9)
P2 Pt1 P1 165.54(4)
O4 S2 O5 117.9(2)
O4 S2 N1 108.8(2)
O5 S2 N1 117.4(2)
O4 S2 C26 103.6(2)
O5 S2 C26 104.1(2)
N1 S2 C26 102.8(2)
O3 S1 O2 119.6(2)
O3 S1 N1 116.6(2)
O2 S1 N1 108.4(2)
O3 S1 C25 104.5(2)
O2 S1 C25 102.6(3)
N1 S1 C25 102.5(2)
C21 P2 C17 107.9(3)
C21 P2 C13 108.6(3)
C17 P2 C13 109.0(3)
C21 P2 Pt1 109.84(17)
C17 P2 Pt1 110.75(17)
C13 P2 Pt1 110.64(16)
C1 P1 C5 110.2(3)
C1 P1 C9 107.7(2)
C5 P1 C9 108.1(2)
C1 P1 Pt1 111.06(16)
C5 P1 Pt1 108.87(16)
C9 P1 Pt1 110.89(14)
C14 C13 C16 110.1(5)
C14 C13 C15 104.1(6)
C16 C13 C15 107.0(5)
C14 C13 P2 109.1(4)
C16 C13 P2 116.4(4)
C15 C13 P2 109.4(4)
S2 N1 S1 124.2(2)
F4 C26 F6 109.2(4)
F4 C26 F5 108.5(4)
F6 C26 F5 107.8(4)
F4 C26 S2 111.2(3)
F6 C26 S2 109.3(4)
F5 C26 S2 110.7(4)
F1 C25 F3 108.7(5)
F1 C25 F2 107.8(5)
F3 C25 F2 107.4(5)
F1 C25 S1 112.8(4)
F3 C25 S1 110.5(4)
F2 C25 S1 109.5(4)
C10 C9 C12 106.6(6)
C10 C9 C11 108.0(4)
C12 C9 C11 106.0(5)
C10 C9 P1 108.8(4)
C12 C9 P1 112.1(3)
C11 C9 P1 115.0(3)
C6 C5 C8 110.7(5)
C6 C5 C7 107.6(6)
C8 C5 C7 104.8(5)
C6 C5 P1 116.4(4)
C8 C5 P1 108.2(4)
C7 C5 P1 108.5(4)
C2 C1 C3 112.5(5)
C2 C1 C4 105.4(4)
C3 C1 C4 105.6(5)
C2 C1 P1 115.9(4)
C3 C1 P1 108.7(3)
C4 C1 P1 108.2(4)
C23 C21 C24 106.6(6)
C23 C21 C22 106.9(6)
C24 C21 C22 108.5(5)
C23 C21 P2 113.2(5)
C24 C21 P2 114.6(4)
C22 C21 P2 106.7(5)
C19 C17 C20 108.2(5)
C19 C17 C18 111.1(5)
C20 C17 C18 105.2(5)
C19 C17 P2 114.8(4)
C20 C17 P2 108.9(4)
C18 C17 P2 108.2(3)

loop_
_geom_bond_atom_site_label_1
_geom_bond_atom_site_label_2
_geom_bond_distance
Pt1 O1 2.231(4)
Pt1 P2 2.3330(11)
Pt1 P1 2.3340(11)
S2 O4 1.427(4)
S2 O5 1.441(3)
S2 N1 1.578(4)
S2 C26 1.844(5)
S1 O3 1.430(3)
S1 O2 1.431(4)
S1 N1 1.582(4)
S1 C25 1.830(5)
P2 C21 1.907(5)
P2 C17 1.911(5)
P2 C13 1.916(6)
P1 C1 1.904(5)
P1 C5 1.909(5)
P1 C9 1.919(5)
C14 C13 1.532(8)
C13 C16 1.538(7)
C13 C15 1.554(9)
C26 F4 1.322(6)
C26 F6 1.335(6)
C26 F5 1.335(6)
C25 F1 1.318(7)
C25 F3 1.323(7)
C25 F2 1.333(6)
C9 C10 1.522(8)
C9 C12 1.535(8)
C9 C11 1.543(6)
C8 C5 1.542(7)
C5 C6 1.516(8)
C5 C7 1.563(9)
C1 C2 1.517(7)
C1 C3 1.533(8)
C1 C4 1.576(8)
C21 C23 1.518(11)
C21 C24 1.529(7)
C21 C22 1.560(10)
C17 C19 1.523(7)
C17 C20 1.542(10)
C17 C18 1.544(8)
